data_1519800
loop_
_publ_author_name
'Montis, Riccardo'
'Hook, Callum S.'
'Horton, Peter N.'
'Hursthouse, Michael B.'

_publ_section_title
;
 2-Hydroxy-5-Methoxybenzoic acid
;
_journal_name_full 'Crystal Structure Report Archive'
_journal_page_first 344
_journal_year 2007
_chemical_formula_sum 'C8 H8 O4'
_chemical_formula_weight 168.14
_space_group_IT_number 14
_symmetry_cell_setting monoclinic
_symmetry_space_group_name_Hall '-P 2ybc'
_symmetry_space_group_name_H-M 'P 1 21/c 1'
_atom_sites_solution_hydrogens geom
_atom_sites_solution_primary direct
_atom_sites_solution_secondary difmap
_cell_angle_alpha 90.00
_cell_angle_beta 90.407(5)
_cell_angle_gamma 90.00
_cell_formula_units_Z 4
_cell_length_a 3.9766(3)
_cell_length_b 16.1062(13)
_cell_length_c 11.5115(9)
_cell_measurement_reflns_used 8879
_cell_measurement_temperature 120(2)
_cell_measurement_theta_max 27.48
_cell_measurement_theta_min 2.91
_cell_volume 737.27(10)
_computing_cell_refinement 'DENZO (Otwinowski & Minor, 1997) & COLLECT (Hooft, R.W.W., 1998)'
_computing_data_collection 'COLLECT (Hooft, R.W.W., 1998)'
_computing_data_reduction 'DENZO (Otwinowski & Minor, 1997) & COLLECT (Hooft, R.W.W., 1998)'
_computing_molecular_graphics 'PLATON/PLUTON (Spek, A. L., 1998)'
_computing_publication_material 'WinGX (Farrugia, 1999)'
_computing_structure_refinement 'SHELXL-97 (Sheldrick, 1997)'
_computing_structure_solution 'SHELXS-97 (Sheldrick, 1997)'
_diffrn_ambient_temperature 120(2)
_diffrn_detector_area_resol_mean 9.091
_diffrn_measured_fraction_theta_full 0.998
_diffrn_measured_fraction_theta_max 0.998
_diffrn_measurement_device_type 'Bruker-Nonius Roper CCD camera on \k-goniostat'
_diffrn_measurement_method '\f & \w scans'
_diffrn_radiation_monochromator graphite
_diffrn_radiation_source 'Bruker-Nonius FR591 rotating anode'
_diffrn_radiation_type MoK\a
_diffrn_radiation_wavelength 0.71073
_diffrn_reflns_av_R_equivalents 0.0567
_diffrn_reflns_av_sigmaI/netI 0.0561
_diffrn_reflns_limit_h_max 5
_diffrn_reflns_limit_h_min -5
_diffrn_reflns_limit_k_max 20
_diffrn_reflns_limit_k_min -20
_diffrn_reflns_limit_l_max 14
_diffrn_reflns_limit_l_min -14
_diffrn_reflns_number 8088
_diffrn_reflns_theta_full 27.50
_diffrn_reflns_theta_max 27.50
_diffrn_reflns_theta_min 3.09
_exptl_absorpt_coefficient_mu 0.123
_exptl_absorpt_correction_T_max 0.7456
_exptl_absorpt_correction_T_min 0.6503
_exptl_absorpt_correction_type multi-scan
_exptl_absorpt_process_details 'SADABS 2007/2 (Sheldrick, G.M., 2007)'
_exptl_crystal_colour Colourless
_exptl_crystal_density_diffrn 1.515
_exptl_crystal_density_method 'not measured'
_exptl_crystal_description Slab
_exptl_crystal_F_000 352
_exptl_crystal_size_max 0.26
_exptl_crystal_size_mid 0.12
_exptl_crystal_size_min 0.06
_refine_diff_density_max 0.231
_refine_diff_density_min -0.251
_refine_diff_density_rms 0.060
_refine_ls_extinction_method none
_refine_ls_goodness_of_fit_ref 1.022
_refine_ls_hydrogen_treatment constr
_refine_ls_matrix_type full
_refine_ls_number_parameters 112
_refine_ls_number_reflns 1690
_refine_ls_number_restraints 0
_refine_ls_restrained_S_all 1.022
_refine_ls_R_factor_all 0.0840
_refine_ls_R_factor_gt 0.0511
_refine_ls_shift/su_max 0.000
_refine_ls_shift/su_mean 0.000
_refine_ls_structure_factor_coef Fsqd
_refine_ls_weighting_details 'calc w=1/[\s^2^(Fo^2^)+(0.0635P)^2^+0.2405P] where P=(Fo^2^+2Fc^2^)/3'
_refine_ls_weighting_scheme calc
_refine_ls_wR_factor_gt 0.1165
_refine_ls_wR_factor_ref 0.1333
_reflns_number_gt 1165
_reflns_number_total 1690
_reflns_threshold_expression >2sigma(I)
_cod_data_source_file eCrystal-344.cif
_cod_data_source_block 07ch0001
_cod_depositor_comments
;
Citation :
Montis, Riccardo and Hook, Callum S. and Horton, Peter N. and 
Hursthouse, Michael B. (2007) 
University of Southampton, Crystal Structure Report Archive. 
(doi:10.5258/ecrystals/344)

More at:
http://ecrystals.chem.soton.ac.uk/344/

The following automatic conversions were performed:

'_symmetry_cell_setting' value 'Monoclinic' changed to 'monoclinic'
according to the built-in table from CIF Core dictionary named
'cif_core.dic' version 2.4.1 from 2010-06-29.

'_exptl_absorpt_correction_type' value 'Multi-scan' changed to
'multi-scan' according to the built-in table from CIF Core dictionary
named 'cif_core.dic' version 2.4.1 from 2010-06-29.

Automatic conversion script
Id: cif_fix_values 3392 2015-05-12 13:50:21Z andrius 
;
_cod_original_sg_symbol_H-M 'P 2(1)/c'
_cod_database_code 1519800

loop_
_symmetry_equiv_pos_as_xyz
'x, y, z'
'-x, y+1/2, -z+1/2'
'-x, -y, -z'
'x, -y-1/2, z-1/2'

loop_
_atom_site_label
_atom_site_type_symbol
_atom_site_fract_x
_atom_site_fract_y
_atom_site_fract_z
_atom_site_U_iso_or_equiv
_atom_site_adp_type
_atom_site_occupancy
_atom_site_symmetry_multiplicity
_atom_site_calc_flag
_atom_site_refinement_flags
_atom_site_disorder_assembly
_atom_site_disorder_group
C1 C 0.2695(5) 0.15728(11) 0.32695(16) 0.0199(4) Uani 1 1 d . . .
C2 C 0.4533(5) 0.14017(11) 0.22624(16) 0.0219(4) Uani 1 1 d . . .
C3 C 0.5453(5) 0.20600(12) 0.15369(16) 0.0245(5) Uani 1 1 d . . .
H3 H 0.6690 0.1951 0.0850 0.029 Uiso 1 1 calc R . .
C4 C 0.4587(5) 0.28591(12) 0.18080(16) 0.0231(4) Uani 1 1 d . . .
H4 H 0.5239 0.3299 0.1308 0.028 Uiso 1 1 calc R . .
C5 C 0.2762(5) 0.30375(11) 0.28070(16) 0.0214(4) Uani 1 1 d . . .
C6 C 0.1823(5) 0.24006(11) 0.35373(16) 0.0214(4) Uani 1 1 d . . .
H6 H 0.0590 0.2519 0.4221 0.026 Uiso 1 1 calc R . .
C7 C 0.1629(5) 0.08906(11) 0.40229(16) 0.0214(4) Uani 1 1 d . . .
C8 C 0.0269(5) 0.40796(12) 0.40007(18) 0.0273(5) Uani 1 1 d . . .
H8A H -0.1930 0.3805 0.3999 0.041 Uiso 1 1 calc R . .
H8B H -0.0046 0.4683 0.4029 0.041 Uiso 1 1 calc R . .
H8C H 0.1567 0.3900 0.4682 0.041 Uiso 1 1 calc R . .
O1 O -0.0264(3) 0.11111(8) 0.49080(11) 0.0269(4) Uani 1 1 d . . .
H1 H -0.0882 0.0685 0.5270 0.040 Uiso 1 1 calc R . .
O2 O 0.2421(3) 0.01562(8) 0.38459(12) 0.0263(4) Uani 1 1 d . . .
O3 O 0.5545(4) 0.06320(8) 0.19360(12) 0.0301(4) Uani 1 1 d . . .
H3A H 0.4946 0.0284 0.2437 0.045 Uiso 1 1 calc R . .
O4 O 0.2038(4) 0.38632(8) 0.29706(12) 0.0269(4) Uani 1 1 d . . .

loop_
_atom_site_aniso_label
_atom_site_aniso_U_11
_atom_site_aniso_U_22
_atom_site_aniso_U_33
_atom_site_aniso_U_23
_atom_site_aniso_U_13
_atom_site_aniso_U_12
C1 0.0213(10) 0.0168(9) 0.0216(10) -0.0005(7) -0.0028(7) -0.0021(7)
C2 0.0227(10) 0.0184(10) 0.0245(10) -0.0026(8) -0.0005(8) -0.0009(8)
C3 0.0250(10) 0.0268(11) 0.0216(10) -0.0009(8) 0.0023(8) -0.0014(8)
C4 0.0254(10) 0.0214(10) 0.0224(10) 0.0040(8) 0.0000(8) -0.0021(8)
C5 0.0212(9) 0.0165(9) 0.0265(10) 0.0011(8) -0.0017(8) -0.0002(8)
C6 0.0209(9) 0.0199(10) 0.0235(10) -0.0010(7) 0.0012(8) -0.0011(7)
C7 0.0222(10) 0.0184(10) 0.0235(10) -0.0013(8) -0.0007(8) -0.0018(8)
C8 0.0310(11) 0.0215(10) 0.0294(11) -0.0006(8) 0.0039(9) 0.0001(8)
O1 0.0355(8) 0.0181(7) 0.0273(8) 0.0031(6) 0.0102(6) 0.0014(6)
O2 0.0326(8) 0.0173(7) 0.0291(8) 0.0006(6) 0.0066(6) 0.0005(6)
O3 0.0409(9) 0.0180(7) 0.0315(8) -0.0013(6) 0.0101(7) 0.0021(6)
O4 0.0357(8) 0.0155(7) 0.0294(8) 0.0024(5) 0.0067(6) 0.0012(6)

loop_
_atom_type_symbol
_atom_type_description
_atom_type_scat_dispersion_real
_atom_type_scat_dispersion_imag
_atom_type_scat_source
C C 0.0033 0.0016 'International Tables Vol C Tables 4.2.6.8 and 6.1.1.4'
H H 0.0000 0.0000 'International Tables Vol C Tables 4.2.6.8 and 6.1.1.4'
O O 0.0106 0.0060 'International Tables Vol C Tables 4.2.6.8 and 6.1.1.4'

loop_
_geom_angle_atom_site_label_1
_geom_angle_atom_site_label_2
_geom_angle_atom_site_label_3
_geom_angle
_geom_angle_site_symmetry_1
_geom_angle_site_symmetry_3
C2 C1 C6 119.75(16) . .
C2 C1 C7 119.80(16) . .
C6 C1 C7 120.44(16) . .
O3 C2 C3 116.57(16) . .
O3 C2 C1 124.46(17) . .
C3 C2 C1 118.97(17) . .
C4 C3 C2 120.57(17) . .
C4 C3 H3 119.7 . .
C2 C3 H3 119.7 . .
C3 C4 C5 121.01(17) . .
C3 C4 H4 119.5 . .
C5 C4 H4 119.5 . .
O4 C5 C6 125.34(16) . .
O4 C5 C4 115.05(16) . .
C6 C5 C4 119.61(17) . .
C5 C6 C1 120.08(17) . .
C5 C6 H6 120.0 . .
C1 C6 H6 120.0 . .
O2 C7 O1 122.00(16) . .
O2 C7 C1 122.89(16) . .
O1 C7 C1 115.11(15) . .
O4 C8 H8A 109.5 . .
O4 C8 H8B 109.5 . .
H8A C8 H8B 109.5 . .
O4 C8 H8C 109.5 . .
H8A C8 H8C 109.5 . .
H8B C8 H8C 109.5 . .
C7 O1 H1 109.5 . .
C2 O3 H3A 109.5 . .
C5 O4 C8 117.10(15) . .

loop_
_geom_bond_atom_site_label_1
_geom_bond_atom_site_label_2
_geom_bond_distance
_geom_bond_site_symmetry_2
C1 C2 1.402(3) .
C1 C6 1.412(3) .
C1 C7 1.464(3) .
C2 O3 1.357(2) .
C2 C3 1.400(3) .
C3 C4 1.369(3) .
C3 H3 0.9500 .
C4 C5 1.394(3) .
C4 H4 0.9500 .
C5 O4 1.374(2) .
C5 C6 1.379(3) .
C6 H6 0.9500 .
C7 O2 1.241(2) .
C7 O1 1.320(2) .
C8 O4 1.426(2) .
C8 H8A 0.9800 .
C8 H8B 0.9800 .
C8 H8C 0.9800 .
O1 H1 0.8400 .
O3 H3A 0.8400 .

loop_
_geom_hbond_atom_site_label_D
_geom_hbond_atom_site_label_H
_geom_hbond_atom_site_label_A
_geom_hbond_distance_DH
_geom_hbond_distance_HA
_geom_hbond_distance_DA
_geom_hbond_angle_DHA
_geom_hbond_site_symmetry_A
O1 H1 O2 0.84 1.80 2.6414(18) 173.9 3_556
O3 H3A O2 0.84 1.92 2.6464(18) 143.3 .
